data_7110707
loop_
_publ_author_name
'Obika, Satoshi'
'Morio, Ken-ichiro'
'Hari, Yoshiyuki'
'Imanishi, Takeshi'

_publ_contact_author 'Takeshi Imanishi'
_publ_section_title
;
 Facile synthesis and conformation of
 3&#x2032;-O,4&#x2032;-C-methyleneribonucleosides
;
_journal_issue 23
_journal_name_full 'Chemical Communications'
_journal_page_first 2423
_journal_paper_doi 10.1039/a907218g
_journal_year 1999
_chemical_formula_analytical 'C11 H16 N2 O7'
_chemical_formula_moiety 'C11 H14 N2 O6'
_chemical_formula_structural 'C11 H14 N2 O6'
_chemical_formula_sum 'C11 H16 N2 O7'
_chemical_formula_weight 288.26
_chemical_melting_point 119.5(5)
_chemical_name_common
;
3',O-4'-C-methylene-5-methyluridine
;
_chemical_name_systematic
;
3',O-4'-C-methylene-5-methyluridine
;
_space_group_IT_number 19
_symmetry_cell_setting orthorhombic
_symmetry_space_group_name_Hall 'P 2ac 2ab'
_symmetry_space_group_name_H-M 'P 21 21 21'
_atom_sites_solution_hydrogens difmap
_atom_sites_solution_primary direct
_atom_sites_solution_secondary difmap
_audit_creation_date 98-12-14
_audit_creation_method SHELXL
_cell_angle_alpha 90.00
_cell_angle_beta 90.00
_cell_angle_gamma 90.00
_cell_formula_units_Z 4
_cell_length_a 8.6242(10)
_cell_length_b 20.6008(8)
_cell_length_c 7.2767(11)
_cell_measurement_reflns_used 25
_cell_measurement_temperature 283(2)
_cell_measurement_theta_max 30.0
_cell_measurement_theta_min 25.0
_cell_volume 1292.8(3)
_computing_cell_refinement 'MSC / AFC (MSC, 1991)'
_computing_data_collection 'MSC / AFC (MSC, 1991)'
_computing_data_reduction 'MSC / AFC (MSC, 1991)'
_computing_molecular_graphics 'ORTEP-II (Johnson, 1994)'
_computing_structure_refinement 'SHELXL-93 (Sheldrick, 1993)'
_computing_structure_solution 'SHELXS-86 (Sheldrick, 1990)'
_diffrn_ambient_temperature 283(2)
_diffrn_measurement_device 'Rigaku AFC5'
_diffrn_measurement_method '2theta-omega scans'
_diffrn_radiation_monochromator graphite
_diffrn_radiation_source 'Rigaku RU-300 rotating Cu anode'
_diffrn_radiation_type 'Cu K\a'
_diffrn_radiation_wavelength 1.54051
_diffrn_reflns_av_R_equivalents 0.0059
_diffrn_reflns_av_sigmaI/netI 0.0213
_diffrn_reflns_limit_h_max 10
_diffrn_reflns_limit_h_min 0
_diffrn_reflns_limit_k_max 24
_diffrn_reflns_limit_k_min 0
_diffrn_reflns_limit_l_max 8
_diffrn_reflns_limit_l_min 0
_diffrn_reflns_number 1177
_diffrn_reflns_theta_max 61.98
_diffrn_reflns_theta_min 4.29
_diffrn_standards_decay_% 0
_diffrn_standards_interval_count 200
_diffrn_standards_interval_time 0.6
_diffrn_standards_number 3
_exptl_absorpt_coefficient_mu 1.075
_exptl_crystal_colour colorless
_exptl_crystal_density_diffrn 1.481
_exptl_crystal_density_meas ?
_exptl_crystal_description plate
_exptl_crystal_F_000 608
_exptl_crystal_size_max 0.30
_exptl_crystal_size_mid 0.20
_exptl_crystal_size_min 0.10
_refine_diff_density_max 0.127
_refine_diff_density_min -0.166
_refine_diff_density_rms 0.044
_refine_ls_abs_structure_details
;
The absolute configration was assigned to agree with the known chirality
from its precursor D-glucose'
;
_refine_ls_abs_structure_Flack -0.14(41)
_refine_ls_extinction_coef 0
_refine_ls_extinction_method none
_refine_ls_goodness_of_fit_all 1.080
_refine_ls_goodness_of_fit_obs 1.093
_refine_ls_hydrogen_treatment refall
_refine_ls_matrix_type full
_refine_ls_number_parameters 245
_refine_ls_number_reflns 1155
_refine_ls_number_restraints 0
_refine_ls_restrained_S_all 1.080
_refine_ls_restrained_S_obs 1.093
_refine_ls_R_factor_all 0.0379
_refine_ls_R_factor_obs 0.0321
_refine_ls_shift/esd_max 0.002
_refine_ls_shift/esd_mean 0.000
_refine_ls_structure_factor_coef Fsqd
_refine_ls_weighting_details 'w=1/[s^2^(Fo^2^)+( 0.0548P)^2^+0.1329P] where P=(Fo^2^+2Fc^2^)/3'
_refine_ls_weighting_scheme calc
_refine_ls_wR_factor_all 0.0854
_refine_ls_wR_factor_obs 0.0806
_reflns_number_observed 1037
_reflns_number_total 1155
_reflns_observed_criterion >2sigma(I)
_cod_data_source_file 907218gsup1.cif
_cod_data_source_block 1
_cod_depositor_comments
;
The following automatic conversions were performed:

'_chemical_melting_point' value '119-120' was changed to '119.5(5)' -
the average value was taken and precision was estimated.

Automatic conversion script
Id: cif_fix_values 1891 2012-01-12 08:04:46Z andrius 

The following automatic conversions were performed:

'_exptl_crystal_density_meas' value 'not measured' was changed to '?'
- the value is perceived as not measured.

Automatic conversion script
Id: cif_fix_values 3008 2015-01-20 13:52:24Z robertas 

The following automatic conversions were performed:

'_refine_ls_weighting_scheme' value 'calc w=1/[s^2^(Fo^2^)+(
0.0548P)^2^+0.1329P] where P=(Fo^2^+2Fc^2^)/3' was changed to 'calc'.
New tag '_refine_ls_weighting_details' was created. The value of the
new tag was set to 'w=1/[s^2^(Fo^2^)+( 0.0548P)^2^+0.1329P] where
P=(Fo^2^+2Fc^2^)/3'.

Automatic conversion script
Id: cif_fix_values 3143 2015-03-26 13:38:13Z robertas 
;
_cod_database_code 7110707

loop_
_symmetry_equiv_pos_as_xyz
'x, y, z'
'-x+1/2, -y, z+1/2'
'x+1/2, -y+1/2, -z'
'-x, y+1/2, -z+1/2'

loop_
_atom_site_aniso_label
_atom_site_aniso_U_11
_atom_site_aniso_U_22
_atom_site_aniso_U_33
_atom_site_aniso_U_23
_atom_site_aniso_U_13
_atom_site_aniso_U_12
N1 0.0280(14) 0.0221(11) 0.0455(15) 0.0004(12) 0.0022(13) -0.0004(9)
O4' 0.0446(15) 0.0284(9) 0.0329(10) -0.0029(8) 0.0040(11) 0.0051(9)
O5' 0.042(2) 0.0424(13) 0.0399(12) -0.0077(11) 0.0029(11) -0.0059(11)
O2' 0.061(2) 0.0433(12) 0.0367(12) 0.0082(11) 0.0143(13) 0.0131(12)
C3' 0.037(2) 0.0282(14) 0.034(2) -0.0002(13) -0.0004(15) 0.0033(12)
O4 0.0439(15) 0.0382(12) 0.119(2) 0.006(2) -0.010(2) 0.0136(11)
O3' 0.0391(15) 0.0693(15) 0.0357(11) 0.0046(11) 0.0032(11) 0.0211(12)
C2 0.033(2) 0.0253(13) 0.067(2) 0.002(2) -0.006(2) -0.0028(14)
C6' 0.042(2) 0.057(2) 0.034(2) 0.001(2) 0.000(2) 0.009(2)
C5' 0.049(2) 0.042(2) 0.033(2) 0.0035(15) 0.005(2) 0.004(2)
N3 0.037(2) 0.0206(12) 0.094(3) 0.002(2) -0.011(2) 0.0009(11)
O 0.041(2) 0.0340(12) 0.128(3) 0.013(2) -0.016(2) -0.0020(12)
C6 0.031(2) 0.0285(15) 0.057(2) -0.003(2) 0.002(2) -0.0050(13)
O2 0.0341(15) 0.0303(11) 0.152(3) 0.007(2) -0.013(2) -0.0069(10)
C4 0.037(2) 0.035(2) 0.057(2) 0.004(2) -0.004(2) 0.0063(14)
C4' 0.037(2) 0.0278(14) 0.0320(15) -0.0013(13) 0.0004(14) 0.0044(13)
C1' 0.029(2) 0.0264(13) 0.040(2) 0.0024(12) 0.0042(15) 0.0004(12)
C5ME 0.033(2) 0.054(2) 0.095(4) 0.000(3) 0.000(3) 0.001(2)
C5 0.032(2) 0.0369(14) 0.044(2) 0.001(2) -0.001(2) -0.0006(13)
C2' 0.031(2) 0.0305(14) 0.0296(15) 0.0004(11) -0.0007(14) 0.0018(13)

loop_
_atom_site_label
_atom_site_type_symbol
_atom_site_fract_x
_atom_site_fract_y
_atom_site_fract_z
_atom_site_U_iso_or_equiv
_atom_site_thermal_displace_type
_atom_site_occupancy
_atom_site_calc_flag
N1 N 0.3334(3) 0.56224(10) -0.0233(4) 0.0318(6) Uani 1 d
O4' O 0.2525(3) 0.64136(9) -0.2279(3) 0.0353(6) Uani 1 d
O5' O 0.4673(3) 0.73518(12) -0.3251(3) 0.0416(6) Uani 1 d
O2' O 0.1445(3) 0.65901(11) 0.2455(3) 0.0470(7) Uani 1 d
C3' C 0.1777(4) 0.72722(14) -0.0290(4) 0.0329(7) Uani 1 d
O4 O 0.6446(3) 0.41867(11) -0.0024(5) 0.0669(9) Uani 1 d
O3' O 0.0114(3) 0.72710(12) -0.0567(3) 0.0480(6) Uani 1 d
C2 C 0.2839(4) 0.49950(14) -0.0312(5) 0.0418(8) Uani 1 d
C6' C 0.0311(4) 0.7167(2) -0.2523(5) 0.0443(9) Uani 1 d
C5' C 0.3075(4) 0.7441(2) -0.3590(5) 0.0411(9) Uani 1 d
N3 N 0.3997(3) 0.45497(12) -0.0228(5) 0.0502(9) Uani 1 d
O O -0.0471(4) 0.37390(11) -0.0149(6) 0.0679(9) Uani 1 d
C6 C 0.4900(4) 0.57671(14) -0.0187(5) 0.0389(8) Uani 1 d
O2 O 0.1478(3) 0.48446(10) -0.0464(6) 0.0721(10) Uani 1 d
C4 C 0.5566(4) 0.46502(14) -0.0094(5) 0.0431(8) Uani 1 d
C4' C 0.2048(4) 0.70771(13) -0.2298(4) 0.0321(7) Uani 1 d
C1' C 0.2203(4) 0.61416(13) -0.0511(4) 0.0319(7) Uani 1 d
C5ME C 0.7709(5) 0.5495(2) -0.0039(9) 0.0604(11) Uani 1 d
C5 C 0.6015(4) 0.53239(14) -0.0096(5) 0.0375(7) Uani 1 d
C2' C 0.2324(4) 0.67112(14) 0.0855(4) 0.0304(7) Uani 1 d
H3' H 0.2166(33) 0.7698(14) 0.0102(41) 0.027(7) Uiso 1 d
H6 H 0.5154(43) 0.6209(17) -0.0392(51) 0.051(10) Uiso 1 d
H5' H 0.2876(36) 0.7304(13) -0.4823(49) 0.034(8) Uiso 1 d
H3 H 0.3713(47) 0.4187(19) -0.0394(56) 0.055(12) Uiso 1 d
H1' H 0.1183(35) 0.5928(12) -0.0487(39) 0.018(7) Uiso 1 d
H1O H 0.0167(57) 0.4030(22) -0.0009(71) 0.077(15) Uiso 1 d
H5" H 0.2916(40) 0.7887(17) -0.3500(46) 0.042(9) Uiso 1 d
H2O H -0.1399(76) 0.3891(25) 0.0010(83) 0.113(21) Uiso 1 d
H2' H 0.3424(37) 0.6771(12) 0.1165(37) 0.018(7) Uiso 1 d
H1ME H 0.7882(72) 0.5943(32) 0.0045(90) 0.140(24) Uiso 1 d
H6' H -0.0294(48) 0.6817(19) -0.2856(55) 0.060(12) Uiso 1 d
H5'O H 0.5002(47) 0.6984(19) -0.3559(53) 0.058(12) Uiso 1 d
H6'' H 0.0091(47) 0.7599(19) -0.3203(47) 0.055(11) Uiso 1 d
H2ME H 0.8363(76) 0.5324(27) -0.1021(83) 0.108(19) Uiso 1 d
H2'O H 0.0834(49) 0.6893(20) 0.2669(57) 0.058(13) Uiso 1 d
H3ME H 0.8167(79) 0.5326(29) 0.1049(90) 0.120(22) Uiso 1 d

loop_
_atom_type_symbol
_atom_type_description
_atom_type_scat_dispersion_real
_atom_type_scat_dispersion_imag
_atom_type_scat_source
C C 0.0181 0.0091 'International Tables Vol C Tables 4.2.6.8 and 6.1.1.4'
H H 0.0000 0.0000 'International Tables Vol C Tables 4.2.6.8 and 6.1.1.4'
N N 0.0311 0.0180 'International Tables Vol C Tables 4.2.6.8 and 6.1.1.4'
O O 0.0492 0.0322 'International Tables Vol C Tables 4.2.6.8 and 6.1.1.4'

loop_
_geom_angle_atom_site_label_1
_geom_angle_atom_site_label_2
_geom_angle_atom_site_label_3
_geom_angle
C2 N1 C6 120.8(3)
C2 N1 C1' 118.6(3)
C6 N1 C1' 119.8(2)
C4' O4' C1' 109.1(2)
O3' C3' C2' 112.8(3)
O3' C3' C4' 91.0(2)
C2' C3' C4' 106.2(2)
C3' O3' C6' 91.2(2)
O2 C2 N3 122.7(3)
O2 C2 N1 123.1(3)
N3 C2 N1 114.1(3)
O3' C6' C4' 91.6(3)
O5' C5' C4' 113.8(3)
C2 N3 C4 128.8(3)
C5 C6 N1 124.1(3)
O4 C4 N3 119.8(3)
O4 C4 C5 125.9(3)
N3 C4 C5 114.2(3)
O4' C4' C5' 108.4(3)
O4' C4' C6' 113.7(3)
C5' C4' C6' 117.1(3)
O4' C4' C3' 106.6(2)
C5' C4' C3' 124.0(3)
C6' C4' C3' 85.4(2)
O4' C1' N1 106.3(2)
O4' C1' C2' 105.6(2)
N1 C1' C2' 115.0(3)
C6 C5 C4 117.9(3)
C6 C5 C5ME 123.0(3)
C4 C5 C5ME 119.1(3)
O2' C2' C3' 115.2(3)
O2' C2' C1' 111.2(2)
C3' C2' C1' 101.9(2)

loop_
_geom_bond_atom_site_label_1
_geom_bond_atom_site_label_2
_geom_bond_distance
N1 C2 1.363(4)
N1 C6 1.383(4)
N1 C1' 1.462(4)
O4' C4' 1.427(3)
O4' C1' 1.431(4)
O5' C5' 1.412(5)
O2' C2' 1.411(4)
C3' O3' 1.448(4)
C3' C2' 1.501(4)
C3' C4' 1.533(4)
O4 C4 1.220(4)
O3' C6' 1.449(4)
C2 O2 1.219(4)
C2 N3 1.358(4)
C6' C4' 1.519(5)
C5' C4' 1.493(5)
N3 C4 1.373(5)
C6 C5 1.328(4)
C4 C5 1.441(4)
C1' C2' 1.541(4)
C5ME C5 1.503(5)

loop_
_geom_torsion_atom_site_label_1
_geom_torsion_atom_site_label_2
_geom_torsion_atom_site_label_3
_geom_torsion_atom_site_label_4
_geom_torsion
C2' C3' O3' C6' -114.8(3)
C4' C3' O3' C6' -6.7(3)
C6 N1 C2 O2 -175.5(4)
C1' N1 C2 O2 -5.8(6)
C6 N1 C2 N3 3.8(5)
C1' N1 C2 N3 173.5(3)
C3' O3' C6' C4' 6.8(3)
O2 C2 N3 C4 178.6(4)
N1 C2 N3 C4 -0.7(7)
C2 N1 C6 C5 -4.5(5)
C1' N1 C6 C5 -174.1(3)
C2 N3 C4 O4 179.6(4)
C2 N3 C4 C5 -1.8(7)
C1' O4' C4' C5' 149.8(3)
C1' O4' C4' C6' -78.1(3)
C1' O4' C4' C3' 14.2(3)
O5' C5' C4' O4' -52.0(4)
O5' C5' C4' C6' 177.8(3)
O5' C5' C4' C3' 74.1(4)
O3' C6' C4' O4' 99.8(3)
O3' C6' C4' C5' -132.5(3)
O3' C6' C4' C3' -6.4(3)
O3' C3' C4' O4' -107.0(2)
C2' C3' C4' O4' 7.1(3)
O3' C3' C4' C5' 126.2(3)
C2' C3' C4' C5' -119.7(3)
O3' C3' C4' C6' 6.4(3)
C2' C3' C4' C6' 120.5(3)
C4' O4' C1' N1 -152.2(2)
C4' O4' C1' C2' -29.6(3)
C2 N1 C1' O4' -108.0(3)
C6 N1 C1' O4' 61.9(3)
C2 N1 C1' C2' 135.6(3)
C6 N1 C1' C2' -54.5(4)
N1 C6 C5 C4 1.7(5)
N1 C6 C5 C5ME -179.7(4)
O4 C4 C5 C6 179.7(4)
N3 C4 C5 C6 1.3(5)
O4 C4 C5 C5ME 1.1(7)
N3 C4 C5 C5ME -177.4(4)
O3' C3' C2' O2' -45.8(4)
C4' C3' C2' O2' -144.0(3)
O3' C3' C2' C1' 74.7(3)
C4' C3' C2' C1' -23.5(3)
O4' C1' C2' O2' 155.7(3)
N1 C1' C2' O2' -87.5(3)
O4' C1' C2' C3' 32.5(3)
N1 C1' C2' C3' 149.3(3)
